data_4103597
loop_
_publ_author_name
'Michael G\"obel'
'Konstantin Karaghiosoff'
'Thomas M. Klap\"otke'
'Davin G. Piercey'
'J\"org Stierstorfer'

_publ_contact_author_address
;
Ludwig-Maximilian University,
Department of Chemistry,
Butenandtstrasse 5-13 (Haus D), 
D-81377 Munich
;
_publ_contact_author_name 'Thomas M. Klap\"otke'
_publ_section_title
;
 Nitrotetrazolate-2N-oxides and the Strategy of N-Oxide Introduction
;
_journal_name_full 'Journal of the American Chemical Society'
_journal_page_first 17216
_journal_page_last 17226
_journal_paper_doi 10.1021/ja106892a
_journal_volume 132
_journal_year 2010
_chemical_formula_moiety 'C H N5 O3'
_chemical_formula_sum 'C H N5 O3'
_chemical_formula_weight 131.07
_chemical_name_common 2-hydroxy-5-Nitrotetrazole
_chemical_name_systematic
;
 5-nitro-2H-tetrazol-2-ol
;
_space_group_IT_number 9
_symmetry_cell_setting monoclinic
_symmetry_space_group_name_Hall 'C -2yc'
_symmetry_space_group_name_H-M 'C 1 c 1'
_atom_sites_solution_hydrogens geom
_atom_sites_solution_primary direct
_atom_sites_solution_secondary difmap
_audit_creation_method SHELXL-97
_cell_angle_alpha 90.00
_cell_angle_beta 99.584(6)
_cell_angle_gamma 90.00
_cell_formula_units_Z 4
_cell_length_a 7.9946(6)
_cell_length_b 9.1402(6)
_cell_length_c 6.2269(4)
_cell_measurement_reflns_used 3947
_cell_measurement_temperature 173(2)
_cell_measurement_theta_max 30.10
_cell_measurement_theta_min 4.45
_cell_volume 448.66(5)
_computing_structure_refinement 'SHELXL-97 (Sheldrick, 1997)'
_diffrn_ambient_temperature 173(2)
_diffrn_measured_fraction_theta_full 0.990
_diffrn_measured_fraction_theta_max 0.990
_diffrn_measurement_device_type 'Oxford Diffraction Xcalibur3 CCD'
_diffrn_measurement_method 'omega scan'
_diffrn_radiation_monochromator graphite
_diffrn_radiation_source 'fine-focus sealed tube'
_diffrn_radiation_type MoK\a
_diffrn_radiation_wavelength 0.71073
_diffrn_reflns_av_R_equivalents 0.0341
_diffrn_reflns_av_sigmaI/netI 0.0271
_diffrn_reflns_limit_h_max 11
_diffrn_reflns_limit_h_min -11
_diffrn_reflns_limit_k_max 12
_diffrn_reflns_limit_k_min -12
_diffrn_reflns_limit_l_max 8
_diffrn_reflns_limit_l_min -8
_diffrn_reflns_number 3947
_diffrn_reflns_theta_full 30.10
_diffrn_reflns_theta_max 30.10
_diffrn_reflns_theta_min 4.45
_exptl_absorpt_coefficient_mu 0.185
_exptl_absorpt_correction_type none
_exptl_crystal_colour colourless
_exptl_crystal_density_diffrn 1.940
_exptl_crystal_density_method 'not measured'
_exptl_crystal_description block
_exptl_crystal_F_000 264
_exptl_crystal_size_max 0.4
_exptl_crystal_size_mid 0.1
_exptl_crystal_size_min 0.02
_refine_diff_density_max 0.144
_refine_diff_density_min -0.175
_refine_diff_density_rms 0.035
_refine_ls_abs_structure_details 'Flack H D (1983), Acta Cryst. A39, 876-881'
_refine_ls_abs_structure_Flack -10(10)
_refine_ls_extinction_method none
_refine_ls_goodness_of_fit_ref 0.921
_refine_ls_hydrogen_treatment refall
_refine_ls_matrix_type full
_refine_ls_number_parameters 86
_refine_ls_number_reflns 660
_refine_ls_number_restraints 2
_refine_ls_restrained_S_all 0.920
_refine_ls_R_factor_all 0.0270
_refine_ls_R_factor_gt 0.0220
_refine_ls_shift/su_max 0.000
_refine_ls_shift/su_mean 0.000
_refine_ls_structure_factor_coef Fsqd
_refine_ls_weighting_details 'calc w=1/[\s^2^(Fo^2^)+(0.0263P)^2^+0.0000P] where P=(Fo^2^+2Fc^2^)/3'
_refine_ls_weighting_scheme calc
_refine_ls_wR_factor_gt 0.0428
_refine_ls_wR_factor_ref 0.0437
_reflns_number_gt 582
_reflns_number_total 660
_reflns_threshold_expression >2\s(I)
_cod_data_source_file ja106892a_si_002.cif
_cod_data_source_block fx245
_cod_database_code 4103597

loop_
_symmetry_equiv_pos_as_xyz
'x, y, z'
'x, -y, z+1/2'
'x+1/2, y+1/2, z'
'x+1/2, -y+1/2, z+1/2'

loop_
_atom_site_label
_atom_site_type_symbol
_atom_site_fract_x
_atom_site_fract_y
_atom_site_fract_z
_atom_site_U_iso_or_equiv
_atom_site_adp_type
_atom_site_occupancy
_atom_site_symmetry_multiplicity
_atom_site_calc_flag
C1 C 1.0952(2) 0.14111(15) 0.0983(2) 0.0160(3) Uani 1 1 d
N1 N 0.98235(17) 0.04959(14) -0.00530(19) 0.0171(3) Uani 1 1 d
N2 N 0.84539(16) 0.10402(15) 0.05533(18) 0.0177(3) Uani 1 1 d
N3 N 0.86724(18) 0.21798(15) 0.1865(2) 0.0198(3) Uani 1 1 d
N4 N 1.03228(17) 0.24423(14) 0.2142(2) 0.0184(3) Uani 1 1 d
N5 N 1.27404(17) 0.13064(15) 0.08392(19) 0.0181(3) Uani 1 1 d
O1 O 0.69205(15) 0.04334(13) -0.00866(18) 0.0238(3) Uani 1 1 d
O2 O 1.36778(15) 0.22314(13) 0.18115(18) 0.0258(3) Uani 1 1 d
O3 O 1.31714(15) 0.03005(12) -0.02413(18) 0.0239(3) Uani 1 1 d
H1 H 0.637(4) 0.105(3) -0.097(3) 0.056(8) Uiso 1 1 d

loop_
_atom_site_aniso_label
_atom_site_aniso_U_11
_atom_site_aniso_U_22
_atom_site_aniso_U_33
_atom_site_aniso_U_23
_atom_site_aniso_U_13
_atom_site_aniso_U_12
C1 0.0204(7) 0.0144(6) 0.0132(7) 0.0023(6) 0.0024(6) 0.0016(5)
N1 0.0158(6) 0.0189(6) 0.0161(6) 0.0012(5) 0.0019(5) 0.0007(5)
N2 0.0179(6) 0.0180(6) 0.0159(6) 0.0015(5) -0.0003(5) -0.0001(5)
N3 0.0213(7) 0.0185(6) 0.0192(6) -0.0008(5) 0.0019(5) 0.0017(5)
N4 0.0169(6) 0.0192(6) 0.0190(6) -0.0008(5) 0.0028(5) 0.0012(5)
N5 0.0187(7) 0.0203(6) 0.0152(6) 0.0018(5) 0.0025(5) 0.0000(5)
O1 0.0170(6) 0.0248(6) 0.0273(6) 0.0045(5) -0.0031(5) -0.0030(5)
O2 0.0218(6) 0.0301(6) 0.0252(6) -0.0070(5) 0.0032(4) -0.0076(5)
O3 0.0228(7) 0.0246(5) 0.0254(6) -0.0042(5) 0.0074(5) 0.0034(5)

loop_
_atom_type_symbol
_atom_type_description
_atom_type_scat_dispersion_real
_atom_type_scat_dispersion_imag
_atom_type_scat_source
C C 0.0033 0.0000 'International Tables Vol C Tables 4.2.6.8 and 6.1.1.4'
H H 0.0000 0.0000 'International Tables Vol C Tables 4.2.6.8 and 6.1.1.4'
N N 0.0061 0.0000 'International Tables Vol C Tables 4.2.6.8 and 6.1.1.4'
O O 0.0106 0.0000 'International Tables Vol C Tables 4.2.6.8 and 6.1.1.4'

loop_
_geom_angle_atom_site_label_1
_geom_angle_atom_site_label_2
_geom_angle_atom_site_label_3
_geom_angle
N1 C1 N4 115.06(15)
N1 C1 N5 121.98(13)
N4 C1 N5 122.95(13)
N2 N1 C1 98.89(13)
N1 N2 N3 116.53(13)
N1 N2 O1 121.41(12)
N3 N2 O1 122.03(12)
N2 N3 N4 104.50(13)
N3 N4 C1 105.01(13)
O2 N5 O3 125.99(14)
O2 N5 C1 116.96(13)
O3 N5 C1 117.05(13)
N2 O1 H1 105.1(18)

loop_
_geom_bond_atom_site_label_1
_geom_bond_atom_site_label_2
_geom_bond_distance
C1 N1 1.318(2)
C1 N4 1.3353(19)
C1 N5 1.450(2)
N1 N2 1.3139(18)
N2 N3 1.3173(18)
N2 O1 1.3440(17)
N3 N4 1.324(2)
N5 O2 1.2215(17)
N5 O3 1.2223(17)
O1 H1 0.86(2)

loop_
_geom_hbond_atom_site_label_D
_geom_hbond_atom_site_label_H
_geom_hbond_atom_site_label_A
_geom_hbond_distance_DH
_geom_hbond_distance_HA
_geom_hbond_distance_DA
_geom_hbond_angle_DHA
_geom_hbond_site_symmetry_A
O1 H1 N4 0.86(2) 1.91(3) 2.7653(18) 175(3) 4_454

loop_
_geom_torsion_atom_site_label_1
_geom_torsion_atom_site_label_2
_geom_torsion_atom_site_label_3
_geom_torsion_atom_site_label_4
_geom_torsion
N4 C1 N1 N2 0.01(17)
N5 C1 N1 N2 -179.21(12)
C1 N1 N2 N3 -0.65(16)
C1 N1 N2 O1 -178.76(12)
N1 N2 N3 N4 1.03(16)
O1 N2 N3 N4 179.12(12)
N2 N3 N4 C1 -0.89(14)
N1 C1 N4 N3 0.59(17)
N5 C1 N4 N3 179.79(12)
N1 C1 N5 O2 178.02(15)
N4 C1 N5 O2 -1.14(18)
N1 C1 N5 O3 -2.05(18)
N4 C1 N5 O3 178.79(14)
